data_4079866
loop_
_publ_author_name
'Liu, Xiaolong'
'Pan, Shanfei'
'Wu, Junshi'
'Wang, Yapei'
'Chen, Wanzhi'

_publ_section_title
;
 A Planar \p-Conjugated Naphthyridine-Based N-Heterocyclic Carbene Ligand
 and Its Derived Transition-Metal Complexes
;
_journal_issue 1
_journal_name_full Organometallics
_journal_page_first 209
_journal_paper_doi 10.1021/om3009876
_journal_volume 32
_journal_year 2013
_chemical_formula_sum 'C21 H20 Cu F6 N6 P'
_chemical_formula_weight 564.94
_chemical_name_systematic
; 
 ? 
;
_space_group_IT_number 60
_symmetry_cell_setting orthorhombic
_symmetry_space_group_name_Hall '-P 2n 2ab'
_symmetry_space_group_name_H-M 'P b c n'
_atom_sites_solution_hydrogens geom
_atom_sites_solution_primary direct
_atom_sites_solution_secondary difmap
_audit_creation_method SHELXL-97
_cell_angle_alpha 90.00
_cell_angle_beta 90.00
_cell_angle_gamma 90.00
_cell_formula_units_Z 8
_cell_length_a 24.2825(7)
_cell_length_b 13.4727(4)
_cell_length_c 13.9714(4)
_cell_measurement_temperature 140(2)
_cell_volume 4570.8(2)
_computing_cell_refinement 'Bruker SMART'
_computing_data_collection 'Bruker SMART'
_computing_data_reduction 'Bruker SAINT'
_computing_molecular_graphics 'Bruker SHELXTL'
_computing_publication_material 'Bruker SHELXTL'
_computing_structure_refinement 'Bruker SHELXTL'
_computing_structure_solution 'Bruker SHELXTL'
_diffrn_ambient_temperature 140(2)
_diffrn_measured_fraction_theta_full 0.998
_diffrn_measured_fraction_theta_max 0.998
_diffrn_measurement_device_type 'multiwire proportional'
_diffrn_measurement_method 'phi and omega scans'
_diffrn_radiation_monochromator graphite
_diffrn_radiation_source 'fine-focus sealed tube'
_diffrn_radiation_type MoK\a
_diffrn_radiation_wavelength 0.71073
_diffrn_reflns_av_R_equivalents 0.0300
_diffrn_reflns_av_sigmaI/netI 0.0239
_diffrn_reflns_limit_h_max 28
_diffrn_reflns_limit_h_min -25
_diffrn_reflns_limit_k_max 16
_diffrn_reflns_limit_k_min -12
_diffrn_reflns_limit_l_max 16
_diffrn_reflns_limit_l_min -13
_diffrn_reflns_number 16555
_diffrn_reflns_theta_full 25.01
_diffrn_reflns_theta_max 25.01
_diffrn_reflns_theta_min 3.02
_exptl_absorpt_coefficient_mu 1.098
_exptl_absorpt_correction_T_max 0.7710
_exptl_absorpt_correction_T_min 0.7000
_exptl_absorpt_correction_type multi-scan
_exptl_absorpt_process_details sadabs
_exptl_crystal_colour yellow
_exptl_crystal_density_diffrn 1.642
_exptl_crystal_density_method 'not measured'
_exptl_crystal_description block
_exptl_crystal_F_000 2288
_exptl_crystal_size_max 0.35
_exptl_crystal_size_mid 0.28
_exptl_crystal_size_min 0.25
_refine_diff_density_max 0.584
_refine_diff_density_min -0.325
_refine_diff_density_rms 0.066
_refine_ls_extinction_method none
_refine_ls_goodness_of_fit_ref 1.057
_refine_ls_hydrogen_treatment constr
_refine_ls_matrix_type full
_refine_ls_number_parameters 321
_refine_ls_number_reflns 4018
_refine_ls_number_restraints 0
_refine_ls_restrained_S_all 1.057
_refine_ls_R_factor_all 0.0472
_refine_ls_R_factor_gt 0.0359
_refine_ls_shift/su_max 0.009
_refine_ls_shift/su_mean 0.000
_refine_ls_structure_factor_coef Fsqd
_refine_ls_weighting_details 'calc w=1/[\s^2^(Fo^2^)+(0.0407P)^2^+6.1730P] where P=(Fo^2^+2Fc^2^)/3'
_refine_ls_weighting_scheme calc
_refine_ls_wR_factor_gt 0.0890
_refine_ls_wR_factor_ref 0.0971
_reflns_number_gt 3281
_reflns_number_total 4018
_reflns_threshold_expression >2sigma(I)
_cod_data_source_file om3009876_si_002.cif
_cod_data_source_block complex_2
_cod_depositor_comments
;
The following automatic conversions were performed:

'_symmetry_cell_setting' value 'Orthorhombic' changed to
'orthorhombic' according to
/home/saulius/struct/CIF-dictionaries/cif_core.dic dictionary named
'cif_core.dic' version 2.4.2 from 2011-04-26.

Automatic conversion script
Id: cif_fix_values 1891 2012-01-12 08:04:46Z andrius 
;
_cod_original_sg_symbol_H-M Pbcn
_cod_database_code 4079866

loop_
_symmetry_equiv_pos_as_xyz
'x, y, z'
'-x+1/2, -y+1/2, z+1/2'
'-x, y, -z+1/2'
'x+1/2, -y+1/2, -z'
'-x, -y, -z'
'x-1/2, y-1/2, -z-1/2'
'x, -y, z-1/2'
'-x-1/2, y-1/2, z'

loop_
_atom_site_label
_atom_site_type_symbol
_atom_site_fract_x
_atom_site_fract_y
_atom_site_fract_z
_atom_site_U_iso_or_equiv
_atom_site_adp_type
_atom_site_occupancy
_atom_site_symmetry_multiplicity
_atom_site_calc_flag
_atom_site_refinement_flags
Cu1 Cu 0.652718(13) 0.62073(3) 0.03164(2) 0.02151(12) Uani 1 1 d .
C1 C 0.63936(11) 0.6182(2) -0.2331(2) 0.0279(7) Uani 1 1 d .
H1A H 0.6162 0.5816 -0.1900 0.042 Uiso 1 1 calc R
H1B H 0.6367 0.5900 -0.2961 0.042 Uiso 1 1 calc R
H1C H 0.6276 0.6862 -0.2350 0.042 Uiso 1 1 calc R
C2 C 0.69761(11) 0.61315(19) -0.19948(18) 0.0202(6) Uani 1 1 d .
C3 C 0.74194(11) 0.60933(19) -0.26406(19) 0.0217(6) Uani 1 1 d .
H3 H 0.7347 0.6084 -0.3294 0.026 Uiso 1 1 calc R
C4 C 0.79595(11) 0.60684(19) -0.23318(19) 0.0215(6) Uani 1 1 d .
C5 C 0.84333(12) 0.6046(2) -0.3020(2) 0.0281(7) Uani 1 1 d .
H5A H 0.8296 0.5999 -0.3662 0.042 Uiso 1 1 calc R
H5B H 0.8662 0.5482 -0.2884 0.042 Uiso 1 1 calc R
H5C H 0.8646 0.6643 -0.2953 0.042 Uiso 1 1 calc R
C6 C 0.80541(11) 0.60929(19) -0.13367(19) 0.0200(6) Uani 1 1 d .
C7 C 0.75838(11) 0.61271(19) -0.07590(18) 0.0174(5) Uani 1 1 d .
C8 C 0.85897(11) 0.6097(2) -0.0887(2) 0.0257(6) Uani 1 1 d .
H8 H 0.8902 0.6046 -0.1270 0.031 Uiso 1 1 calc R
C9 C 0.86526(12) 0.6174(2) 0.0071(2) 0.0285(7) Uani 1 1 d .
H9 H 0.9002 0.6190 0.0343 0.034 Uiso 1 1 calc R
C10 C 0.81736(11) 0.6231(2) 0.06575(19) 0.0221(6) Uani 1 1 d .
C11 C 0.72491(11) 0.62405(19) 0.09006(18) 0.0184(6) Uani 1 1 d .
C12 C 0.73402(11) 0.63766(19) 0.26707(18) 0.0199(6) Uani 1 1 d .
C13 C 0.77125(12) 0.6424(2) 0.34291(19) 0.0237(6) Uani 1 1 d .
H13 H 0.8090 0.6437 0.3317 0.028 Uiso 1 1 calc R
C14 C 0.75065(12) 0.6450(2) 0.43524(19) 0.0253(6) Uani 1 1 d .
H14 H 0.7749 0.6480 0.4867 0.030 Uiso 1 1 calc R
C15 C 0.69462(13) 0.6432(2) 0.45226(19) 0.0273(7) Uani 1 1 d .
H15 H 0.6814 0.6445 0.5147 0.033 Uiso 1 1 calc R
C16 C 0.65823(12) 0.6394(2) 0.3760(2) 0.0262(6) Uani 1 1 d .
H16 H 0.6205 0.6384 0.3873 0.031 Uiso 1 1 calc R
C17 C 0.67783(11) 0.6371(2) 0.28294(19) 0.0219(6) Uani 1 1 d .
H17 H 0.6534 0.6352 0.2316 0.026 Uiso 1 1 calc R
C18 C 0.56388(12) 0.4599(2) 0.06254(19) 0.0235(6) Uani 1 1 d .
C19 C 0.52085(13) 0.3915(2) 0.0934(2) 0.0357(8) Uani 1 1 d .
H19A H 0.5372 0.3371 0.1275 0.054 Uiso 1 1 calc R
H19B H 0.5015 0.3668 0.0385 0.054 Uiso 1 1 calc R
H19C H 0.4955 0.4257 0.1347 0.054 Uiso 1 1 calc R
C20 C 0.57374(12) 0.7999(2) 0.02520(19) 0.0260(6) Uani 1 1 d .
C21 C 0.53365(14) 0.8782(2) 0.0419(2) 0.0396(8) Uani 1 1 d .
H21A H 0.5013 0.8505 0.0709 0.059 Uiso 1 1 calc R
H21B H 0.5240 0.9086 -0.0179 0.059 Uiso 1 1 calc R
H21C H 0.5492 0.9272 0.0838 0.059 Uiso 1 1 calc R
F1 F 0.49356(8) 0.65897(16) 0.13618(12) 0.0455(5) Uani 1 1 d .
F2 F 0.54635(8) 0.74207(17) 0.24299(14) 0.0548(6) Uani 1 1 d .
F3 F 0.54604(8) 0.57577(16) 0.24363(14) 0.0504(5) Uani 1 1 d .
F4 F 0.54042(10) 0.1095(3) 0.16216(16) 0.0890(10) Uani 1 1 d .
F5 F 0.46420(12) 0.1928(2) 0.1993(2) 0.0845(8) Uani 1 1 d .
F6 F 0.46371(11) 0.0308(2) 0.1982(2) 0.0897(9) Uani 1 1 d .
N1 N 0.70611(9) 0.61319(16) -0.10475(15) 0.0183(5) Uani 1 1 d .
N2 N 0.76624(9) 0.61805(16) 0.02269(15) 0.0174(5) Uani 1 1 d .
N3 N 0.81189(9) 0.63288(18) 0.15850(16) 0.0244(5) Uani 1 1 d .
N4 N 0.75473(9) 0.63248(16) 0.17088(15) 0.0181(5) Uani 1 1 d .
N5 N 0.60495(10) 0.73852(18) 0.01471(16) 0.0256(5) Uani 1 1 d .
N6 N 0.59757(9) 0.51352(17) 0.03992(15) 0.0229(5) Uani 1 1 d .
P1 P 0.5000 0.65963(8) 0.2500 0.0246(2) Uani 1 2 d S
P2 P 0.5000 0.11137(8) 0.2500 0.0268(3) Uani 1 2 d S

loop_
_atom_site_aniso_label
_atom_site_aniso_U_11
_atom_site_aniso_U_22
_atom_site_aniso_U_33
_atom_site_aniso_U_23
_atom_site_aniso_U_13
_atom_site_aniso_U_12
Cu1 0.01584(19) 0.0258(2) 0.0229(2) -0.00075(14) -0.00129(12) -0.00051(14)
C1 0.0236(15) 0.0382(18) 0.0220(14) -0.0010(13) -0.0052(11) -0.0015(13)
C2 0.0251(14) 0.0154(13) 0.0201(13) -0.0014(11) -0.0035(11) -0.0031(11)
C3 0.0283(15) 0.0203(14) 0.0165(13) -0.0022(11) -0.0006(11) -0.0038(12)
C4 0.0271(15) 0.0156(13) 0.0217(14) -0.0015(11) 0.0025(11) -0.0020(11)
C5 0.0287(16) 0.0348(17) 0.0210(14) -0.0019(13) 0.0061(12) -0.0065(13)
C6 0.0214(14) 0.0173(13) 0.0214(13) 0.0017(11) 0.0022(11) -0.0009(11)
C7 0.0185(14) 0.0158(13) 0.0178(13) 0.0005(11) 0.0000(10) -0.0017(11)
C8 0.0168(14) 0.0335(16) 0.0268(15) 0.0010(13) 0.0048(11) 0.0024(12)
C9 0.0169(14) 0.0405(18) 0.0280(15) 0.0041(14) -0.0058(12) -0.0012(13)
C10 0.0179(14) 0.0259(15) 0.0224(14) 0.0013(12) -0.0060(11) 0.0028(11)
C11 0.0191(14) 0.0182(13) 0.0179(13) 0.0012(11) 0.0012(10) -0.0004(11)
C12 0.0276(15) 0.0142(13) 0.0180(13) 0.0011(11) -0.0010(11) -0.0010(11)
C13 0.0288(16) 0.0193(14) 0.0231(14) 0.0006(12) -0.0048(12) -0.0023(12)
C14 0.0340(17) 0.0238(15) 0.0180(13) 0.0020(12) -0.0073(12) -0.0022(13)
C15 0.0411(18) 0.0228(15) 0.0179(13) 0.0000(12) 0.0035(12) -0.0043(13)
C16 0.0303(16) 0.0242(15) 0.0241(14) 0.0009(12) 0.0032(12) -0.0029(12)
C17 0.0241(14) 0.0215(15) 0.0200(13) 0.0008(11) -0.0018(11) -0.0014(11)
C18 0.0243(15) 0.0259(15) 0.0203(13) -0.0025(12) -0.0043(11) 0.0016(13)
C19 0.0320(17) 0.0419(19) 0.0333(17) 0.0068(15) -0.0042(13) -0.0159(15)
C20 0.0273(16) 0.0273(16) 0.0234(14) -0.0014(12) -0.0071(12) -0.0013(14)
C21 0.041(2) 0.0357(18) 0.0426(19) -0.0050(15) -0.0073(15) 0.0175(16)
F1 0.0410(11) 0.0746(14) 0.0210(9) 0.0018(9) 0.0002(8) -0.0058(10)
F2 0.0467(12) 0.0636(14) 0.0542(12) 0.0125(11) -0.0092(10) -0.0290(11)
F3 0.0372(11) 0.0629(14) 0.0509(12) -0.0190(11) -0.0088(9) 0.0200(10)
F4 0.0549(15) 0.173(3) 0.0388(12) -0.0135(15) 0.0269(11) -0.0133(17)
F5 0.0886(19) 0.0735(18) 0.0913(19) 0.0292(15) -0.0112(15) 0.0281(15)
F6 0.0752(18) 0.082(2) 0.112(2) -0.0351(17) -0.0013(16) -0.0364(15)
N1 0.0180(12) 0.0182(11) 0.0186(11) -0.0001(9) -0.0013(9) -0.0035(9)
N2 0.0137(11) 0.0205(12) 0.0179(11) 0.0017(9) -0.0011(8) -0.0007(9)
N3 0.0161(12) 0.0345(14) 0.0227(12) 0.0021(10) -0.0027(9) 0.0024(10)
N4 0.0159(11) 0.0213(12) 0.0172(11) 0.0026(9) -0.0004(9) 0.0000(9)
N5 0.0229(13) 0.0278(14) 0.0262(12) -0.0017(11) -0.0040(10) 0.0006(11)
N6 0.0214(12) 0.0237(12) 0.0237(12) -0.0031(10) -0.0010(10) 0.0006(11)
P1 0.0187(5) 0.0351(6) 0.0199(5) 0.000 0.0026(4) 0.000
P2 0.0291(6) 0.0298(6) 0.0214(5) 0.000 0.0082(4) 0.000

loop_
_atom_type_symbol
_atom_type_description
_atom_type_scat_dispersion_real
_atom_type_scat_dispersion_imag
_atom_type_scat_source
C C 0.0033 0.0016 'International Tables Vol C Tables 4.2.6.8 and 6.1.1.4'
H H 0.0000 0.0000 'International Tables Vol C Tables 4.2.6.8 and 6.1.1.4'
N N 0.0061 0.0033 'International Tables Vol C Tables 4.2.6.8 and 6.1.1.4'
F F 0.0171 0.0103 'International Tables Vol C Tables 4.2.6.8 and 6.1.1.4'
P P 0.1023 0.0942 'International Tables Vol C Tables 4.2.6.8 and 6.1.1.4'
Cu Cu 0.3201 1.2651 'International Tables Vol C Tables 4.2.6.8 and 6.1.1.4'

loop_
_geom_angle_atom_site_label_1
_geom_angle_atom_site_label_2
_geom_angle_atom_site_label_3
_geom_angle
_geom_angle_site_symmetry_1
_geom_angle_site_symmetry_3
C11 Cu1 N6 127.39(10) . .
C11 Cu1 N5 124.26(10) . .
N6 Cu1 N5 101.31(10) . .
C11 Cu1 N1 80.81(9) . .
N6 Cu1 N1 113.43(8) . .
N5 Cu1 N1 105.42(9) . .
N1 C2 C3 121.1(2) . .
N1 C2 C1 117.2(2) . .
C3 C2 C1 121.7(2) . .
C4 C3 C2 121.8(2) . .
C3 C4 C6 117.5(2) . .
C3 C4 C5 121.9(2) . .
C6 C4 C5 120.5(2) . .
C7 C6 C4 115.9(2) . .
C7 C6 C8 118.9(2) . .
C4 C6 C8 125.2(2) . .
N1 C7 N2 115.5(2) . .
N1 C7 C6 127.1(2) . .
N2 C7 C6 117.4(2) . .
C9 C8 C6 122.2(3) . .
C8 C9 C10 118.8(3) . .
N3 C10 N2 110.2(2) . .
N3 C10 C9 131.1(3) . .
N2 C10 C9 118.7(2) . .
N4 C11 N2 100.7(2) . .
N4 C11 Cu1 147.5(2) . .
N2 C11 Cu1 111.73(17) . .
C17 C12 C13 121.2(3) . .
C17 C12 N4 119.7(2) . .
C13 C12 N4 119.1(2) . .
C14 C13 C12 118.4(3) . .
C15 C14 C13 121.1(3) . .
C14 C15 C16 119.8(3) . .
C17 C16 C15 120.3(3) . .
C12 C17 C16 119.3(3) . .
N6 C18 C19 178.9(3) . .
N5 C20 C21 178.2(3) . .
C7 N1 C2 116.5(2) . .
C7 N1 Cu1 106.61(16) . .
C2 N1 Cu1 136.85(18) . .
C11 N2 C10 110.7(2) . .
C11 N2 C7 125.4(2) . .
C10 N2 C7 123.8(2) . .
C10 N3 N4 102.9(2) . .
C11 N4 N3 115.5(2) . .
C11 N4 C12 126.9(2) . .
N3 N4 C12 117.6(2) . .
C20 N5 Cu1 164.4(2) . .
C18 N6 Cu1 166.0(2) . .
F2 P1 F2 90.97(18) . 3_655
F2 P1 F3 179.24(14) . 3_655
F2 P1 F3 89.72(12) 3_655 3_655
F2 P1 F3 89.72(12) . .
F2 P1 F3 179.24(14) 3_655 .
F3 P1 F3 89.58(17) 3_655 .
F2 P1 F1 89.76(11) . 3_655
F2 P1 F1 90.69(11) 3_655 3_655
F3 P1 F1 90.53(11) 3_655 3_655
F3 P1 F1 89.02(11) . 3_655
F2 P1 F1 90.69(11) . .
F2 P1 F1 89.76(11) 3_655 .
F3 P1 F1 89.02(11) 3_655 .
F3 P1 F1 90.53(11) . .
F1 P1 F1 179.36(18) 3_655 .
F5 P2 F5 91.3(2) 3_655 .
F5 P2 F4 91.03(15) 3_655 .
F5 P2 F4 90.29(16) . .
F5 P2 F4 90.29(16) 3_655 3_655
F5 P2 F4 91.03(15) . 3_655
F4 P2 F4 178.1(3) . 3_655
F5 P2 F6 87.94(17) 3_655 3_655
F5 P2 F6 179.20(18) . 3_655
F4 P2 F6 89.89(16) . 3_655
F4 P2 F6 88.81(15) 3_655 3_655
F5 P2 F6 179.20(18) 3_655 .
F5 P2 F6 87.94(17) . .
F4 P2 F6 88.81(15) . .
F4 P2 F6 89.89(16) 3_655 .
F6 P2 F6 92.9(2) 3_655 .

loop_
_geom_bond_atom_site_label_1
_geom_bond_atom_site_label_2
_geom_bond_distance
_geom_bond_site_symmetry_2
Cu1 C11 1.934(3) .
Cu1 N6 1.973(2) .
Cu1 N5 1.980(2) .
Cu1 N1 2.307(2) .
C1 C2 1.492(4) .
C2 N1 1.340(3) .
C2 C3 1.405(4) .
C3 C4 1.381(4) .
C4 C6 1.409(4) .
C4 C5 1.499(4) .
C6 C7 1.399(4) .
C6 C8 1.444(4) .
C7 N1 1.332(3) .
C7 N2 1.392(3) .
C8 C9 1.351(4) .
C9 C10 1.425(4) .
C10 N3 1.309(4) .
C10 N2 1.381(3) .
C11 N4 1.346(3) .
C11 N2 1.378(3) .
C12 C17 1.382(4) .
C12 C13 1.394(4) .
C12 N4 1.437(3) .
C13 C14 1.384(4) .
C14 C15 1.381(4) .
C15 C16 1.385(4) .
C16 C17 1.385(4) .
C18 N6 1.137(4) .
C18 C19 1.458(4) .
C20 N5 1.132(4) .
C20 C21 1.454(4) .
F1 P1 1.5980(17) .
F2 P1 1.584(2) .
F3 P1 1.592(2) .
F4 P2 1.572(2) .
F5 P2 1.568(2) .
F6 P2 1.574(2) .
N3 N4 1.399(3) .
P1 F2 1.584(2) 3_655
P1 F3 1.592(2) 3_655
P1 F1 1.5980(17) 3_655
P2 F5 1.568(2) 3_655
P2 F4 1.572(2) 3_655
P2 F6 1.574(2) 3_655
